data_2003631
loop_
_publ_author_name
'Okabe, N.'
'Suga, T.'
'Kohyama, Y.'

_publ_section_title
;
 <small>DL</small>-4-Hydroxy-3-methoxymandelic Acid
;
_journal_issue 7
_journal_name_full 'Acta Crystallographica Section C'
_journal_page_first 1322
_journal_page_last 1324
_journal_paper_doi 10.1107/S0108270194013259
_journal_volume 51
_journal_year 1995
_chemical_formula_sum 'C9 H10 O5'
_chemical_formula_weight 198.18
_space_group_IT_number 14
_symmetry_cell_setting monoclinic
_symmetry_space_group_name_Hall '-P 2yn'
_symmetry_space_group_name_H-M 'P 1 21/n 1'
_atom_type_scat_source IntTabIV
_cell_angle_alpha 90
_cell_angle_beta 103.43(2)
_cell_angle_gamma 90
_cell_formula_units_Z 4
_cell_length_a 10.086(3)
_cell_length_b 8.829(2)
_cell_length_c 10.503(2)
_cell_measurement_reflns_used 25
_cell_measurement_temperature 296
_cell_measurement_theta_max 19.30
_cell_measurement_theta_min 15.25
_cell_volume 909.7(4)
_diffrn_measurement_device 'Rigaku AFC-5R'
_diffrn_measurement_method '\w/2\q scans'
_diffrn_radiation_type MoK\a
_diffrn_radiation_wavelength 0.71069
_diffrn_reflns_av_R_equivalents 0.021
_diffrn_reflns_limit_h_max 13
_diffrn_reflns_limit_h_min 0
_diffrn_reflns_limit_k_max 11
_diffrn_reflns_limit_k_min 0
_diffrn_reflns_limit_l_max 13
_diffrn_reflns_limit_l_min -13
_diffrn_reflns_number 2349
_diffrn_reflns_theta_max 27.5
_diffrn_standards_decay_% 0.40
_diffrn_standards_interval_count 150
_diffrn_standards_interval_time 60
_diffrn_standards_number 3
_exptl_absorpt_coefficient_mu 0.112
_exptl_absorpt_correction_type none
_exptl_crystal_colour colorless
_exptl_crystal_density_diffrn 1.447
_exptl_crystal_density_meas 1.439(3)
_exptl_crystal_density_method 'flotation in CCl~4~/C~6~H~6~'
_exptl_crystal_description prism
_exptl_crystal_size_max 0.30
_exptl_crystal_size_mid 0.30
_exptl_crystal_size_min 0.20
_refine_diff_density_max 0.22
_refine_diff_density_min -0.29
_refine_ls_extinction_method none
_refine_ls_goodness_of_fit_obs 1.71
_refine_ls_hydrogen_treatment noref
_refine_ls_number_parameters 127
_refine_ls_number_reflns 1553
_refine_ls_R_factor_obs 0.047
_refine_ls_shift/esd_max 0.002
_refine_ls_structure_factor_coef Fsqd
_refine_ls_weighting_details 'w = 4F~o~^2^/\s^2^(F~o~^2^)'
_refine_ls_weighting_scheme calc
_refine_ls_wR_factor_obs 0.054
_reflns_number_observed 1553
_reflns_number_total 2229
_reflns_observed_criterion I>1.50\s(I)
_cod_data_source_file as1143.cif
_cod_data_source_block as1143a
_cod_depositor_comments
;
The following automatic conversions were performed:

'_refine_ls_weighting_scheme' value ' 4F~o~^2^/\s^2^(F~o~^2^)' was
changed to 'calc'. New tag '_refine_ls_weighting_details' was
created. The value of the new tag was set to 'w =
4F~o~^2^/\s^2^(F~o~^2^)'.

Automatic conversion script
Id: cif_fix_values 3143 2015-03-26 13:38:13Z robertas 
;
_cod_original_cell_volume 909.6(4)
_cod_original_sg_symbol_H-M 'P 21/n'
_cod_database_code 2003631

loop_
_symmetry_equiv_pos_as_xyz
x,y,z
1/2+x,1/2-y,1/2+z
-x,-y,-z
1/2-x,1/2+y,1/2-z

loop_
_atom_site_label
_atom_site_fract_x
_atom_site_fract_y
_atom_site_fract_z
_atom_site_B_iso_or_equiv
O(3) 0.5745(1) 0.1564(2) 0.8562(1) 3.48(6)
O(4) 0.4195(2) 0.0196(2) 0.6483(1) 3.98(7)
O(7) 0.2028(2) 0.3758(2) 1.0824(1) 3.62(6)
O(81) 0.1685(1) 0.0097(2) 1.1893(1) 3.62(7)
O(82) 0.3408(2) 0.1719(2) 1.2553(1) 3.45(6)
C(1) 0.2410(2) 0.1644(2) 0.9448(2) 2.55(7)
C(2) 0.3802(2) 0.1871(2) 0.9560(2) 2.61(7)
C(3) 0.4401(2) 0.1391(2) 0.8576(2) 2.61(7)
C(4) 0.3617(2) 0.0654(2) 0.7485(2) 2.81(8)
C(5) 0.2251(2) 0.0407(3) 0.7385(2) 3.11(8)
C(6) 0.1646(2) 0.0920(3) 0.8366(2) 3.07(8)
C(7) 0.1760(2) 0.2198(2) 1.0537(2) 2.75(8)
C(8) 0.2383(2) 0.1336(2) 1.1786(2) 2.67(8)
C(9) 0.6599(2) 0.2301(3) 0.9668(2) 3.7(1)
H(2) 0.4335 0.2411 1.0346 3.0
H(4) 0.5047 -0.0177 0.6669 4.3
H(5) 0.1721 -0.0190 0.6548 3.8
H(6) 0.0718 0.0708 0.8332 3.6
H(7) 0.0747 0.2001 1.0265 3.5
H(8) 0.1579 0.4298 0.9980 4.2
H(81) 0.2124 -0.0537 1.2625 4.2
H(91) 0.6289 0.3159 0.9592 4.4
H(92) 0.6603 0.1768 1.0349 4.4
H(93) 0.7626 0.2247 0.9574 4.4

loop_
_geom_angle_atom_site_label_1
_geom_angle_atom_site_label_2
_geom_angle_atom_site_label_3
_geom_angle
_geom_angle_publ_flag
C(3) O(3) C(9) 116.9(2) yes
C(2) C(1) C(6) 119.7(2) yes
C(2) C(1) C(7) 119.3(2) yes
C(6) C(1) C(7) 121.0(2) yes
C(1) C(2) C(3) 120.0(2) yes
O(3) C(3) C(2) 125.5(2) yes
O(3) C(3) C(4) 114.7(2) yes
C(2) C(3) C(4) 119.8(2) yes
O(4) C(4) C(3) 120.4(2) yes
O(4) C(4) C(5) 119.3(2) yes
C(3) C(4) C(5) 120.3(2) yes
C(4) C(5) C(6) 119.8(2) yes
C(1) C(6) C(5) 120.5(2) yes
O(7) C(7) C(1) 112.1(2) yes
O(7) C(7) C(8) 106.4(2) yes
C(1) C(7) C(8) 108.8(2) yes
O(81) C(8) O(82) 124.7(2) yes
O(81) C(8) C(7) 111.5(2) yes
O(82) C(8) C(7) 123.8(2) yes

loop_
_geom_bond_atom_site_label_1
_geom_bond_atom_site_label_2
_geom_bond_distance
_geom_bond_publ_flag
O(3) C(3) 1.368(2) yes
O(3) C(9) 1.432(2) yes
O(4) C(4) 1.377(2) yes
O(7) C(7) 1.422(3) yes
O(81) C(8) 1.320(2) yes
O(82) C(8) 1.203(2) yes
C(7) C(8) 1.521(3) yes
C(1) C(2) 1.397(3) yes
C(1) C(6) 1.374(3) yes
C(1) C(7) 1.524(3) yes
C(2) C(3) 1.379(3) yes
C(3) C(4) 1.393(3) yes
C(4) C(5) 1.375(3) yes
C(5) C(6) 1.389(3) yes
O(4) H(4) 0.898 no
O(7) H(8) 1.016 no
O(81) H(81) 0.971 no
C(2) H(2) 0.995 no
C(5) H(5) 1.057 no
C(6) H(6) 0.947 no
C(7) H(7) 1.010 no
C(9) H(91) 0.816 no
C(9) H(93) 1.064 no
